data_4514314
loop_
_publ_author_name
'Lin, Wei'
'Zheng, Yong-Xiang'
'Xun, Zhan'
'Huang, Zhi-Bin'
'Shi, Da-Qing'

_publ_section_title
;
 Microwave-Assisted Regioselective Synthesis of 3-Functionalized Indole
 Derivatives via Three-Component Domino Reaction.
;
_journal_issue 11
_journal_name_full 'ACS combinatorial science'
_journal_page_first 708
_journal_page_last 713
_journal_paper_doi 10.1021/acscombsci.7b00126
_journal_volume 19
_journal_year 2017
_chemical_formula_sum 'C22 H22 Cl N O5'
_chemical_formula_weight 415.86
_chemical_name_systematic
; 
 ? 
;
_space_group_IT_number 2
_symmetry_cell_setting triclinic
_symmetry_space_group_name_Hall '-P 1'
_symmetry_space_group_name_H-M 'P -1'
_atom_sites_solution_hydrogens geom
_atom_sites_solution_primary direct
_atom_sites_solution_secondary difmap
_audit_creation_method SHELXL-97
_cell_angle_alpha 110.581(3)
_cell_angle_beta 105.689(2)
_cell_angle_gamma 96.2080(10)
_cell_formula_units_Z 2
_cell_length_a 8.6820(7)
_cell_length_b 11.0069(9)
_cell_length_c 11.5211(11)
_cell_measurement_reflns_used 511
_cell_measurement_temperature 298(2)
_cell_measurement_theta_max 19.389
_cell_measurement_theta_min 2.501
_cell_volume 966.76(15)
_computing_cell_refinement 'Bruker SMART'
_computing_data_collection 'Bruker SMART'
_computing_data_reduction 'Bruker SHELXTL'
_computing_molecular_graphics 'Bruker SHELXTL'
_computing_publication_material 'Bruker SHELXTL'
_computing_structure_refinement 'SHELXL-97 (Sheldrick, 1997)'
_computing_structure_solution 'SHELXS-97 (Sheldrick, 1990)'
_diffrn_ambient_temperature 298(2)
_diffrn_measured_fraction_theta_full 0.983
_diffrn_measured_fraction_theta_max 0.983
_diffrn_measurement_device_type 'CCD area detector'
_diffrn_measurement_method 'phi and omega scans'
_diffrn_radiation_monochromator graphite
_diffrn_radiation_source 'fine-focus sealed tube'
_diffrn_radiation_type MoK\a
_diffrn_radiation_wavelength 0.71073
_diffrn_reflns_av_R_equivalents 0.1813
_diffrn_reflns_av_sigmaI/netI 0.2212
_diffrn_reflns_limit_h_max 10
_diffrn_reflns_limit_h_min -10
_diffrn_reflns_limit_k_max 13
_diffrn_reflns_limit_k_min -13
_diffrn_reflns_limit_l_max 13
_diffrn_reflns_limit_l_min -9
_diffrn_reflns_number 5064
_diffrn_reflns_theta_full 25.02
_diffrn_reflns_theta_max 25.02
_diffrn_reflns_theta_min 2.50
_exptl_absorpt_coefficient_mu 0.233
_exptl_absorpt_correction_T_max 0.9816
_exptl_absorpt_correction_T_min 0.9334
_exptl_absorpt_correction_type multi-scan
_exptl_absorpt_process_details sadabs
_exptl_crystal_colour colorless
_exptl_crystal_density_diffrn 1.429
_exptl_crystal_density_method 'not measured'
_exptl_crystal_description block
_exptl_crystal_F_000 436
_exptl_crystal_size_max 0.30
_exptl_crystal_size_mid 0.15
_exptl_crystal_size_min 0.08
_refine_diff_density_max 0.859
_refine_diff_density_min -0.947
_refine_diff_density_rms 0.214
_refine_ls_extinction_method none
_refine_ls_goodness_of_fit_ref 1.480
_refine_ls_hydrogen_treatment mixed
_refine_ls_matrix_type full
_refine_ls_number_parameters 264
_refine_ls_number_reflns 3363
_refine_ls_number_restraints 0
_refine_ls_restrained_S_all 1.480
_refine_ls_R_factor_all 0.3532
_refine_ls_R_factor_gt 0.2263
_refine_ls_shift/su_max 0.001
_refine_ls_shift/su_mean 0.000
_refine_ls_structure_factor_coef Fsqd
_refine_ls_weighting_details 'calc w=1/[\s^2^(Fo^2^)+(0.1980P)^2^+0.0000P] where P=(Fo^2^+2Fc^2^)/3'
_refine_ls_weighting_scheme calc
_refine_ls_wR_factor_gt 0.5260
_refine_ls_wR_factor_ref 0.5961
_reflns_number_gt 1049
_reflns_number_total 3363
_reflns_threshold_expression >2sigma(I)
_cod_data_source_file co7b00126_si_002.cif
_cod_data_source_block 151108h
_cod_depositor_comments
;
The following automatic conversions were performed:

'_symmetry_cell_setting' value 'Triclinic' changed to 'triclinic'
according to
/home/data/users/saulius/crontab/automatic-downloads/current/ACS/lib/dictionaries/cif_core.dic
dictionary named 'cif_core.dic' version 2.4.2 from 2011-04-26.

Automatic conversion script
Id: cif_fix_values 4973 2017-02-22 13:04:09Z antanas 
;
_cod_original_cell_volume 966.76(14)
_cod_original_sg_symbol_H-M P-1
_cod_database_code 4514314

loop_
_symmetry_equiv_pos_as_xyz
'x, y, z'
'-x, -y, -z'

loop_
_atom_site_label
_atom_site_type_symbol
_atom_site_fract_x
_atom_site_fract_y
_atom_site_fract_z
_atom_site_U_iso_or_equiv
_atom_site_adp_type
_atom_site_occupancy
_atom_site_symmetry_multiplicity
_atom_site_calc_flag
_atom_site_refinement_flags
Cl1 Cl -0.1671(7) 0.1046(6) 0.0856(5) 0.127(2) Uani 1 1 d .
N1 N 0.2444(14) 0.5133(13) 0.0351(13) 0.083(4) Uani 1 1 d .
H1 H 0.2538 0.5288 -0.0311 0.099 Uiso 1 1 calc R
O1 O 0.5410(11) 0.6809(10) 0.5844(10) 0.080(3) Uani 1 1 d .
O2 O 0.5947(11) 0.6022(10) 0.4030(9) 0.084(3) Uani 1 1 d .
O3 O 0.0626(11) 0.6059(10) 0.3952(10) 0.079(3) Uani 1 1 d .
H3 H 0.0166 0.6338 0.4495 0.119 Uiso 1 1 calc R
O4 O 0.9053(12) 0.7185(14) 0.5374(11) 0.102(4) Uani 1 1 d .
H4 H 0.8120 0.6718 0.4984 0.122 Uiso 1 1 calc R
O5 O 0.7377(14) 0.4860(12) 0.2018(10) 0.113(5) Uani 1 1 d .
H5C H 0.6808 0.5139 0.2511 0.135 Uiso 1 1 d R
H5D H 0.8385 0.5150 0.2487 0.135 Uiso 1 1 d R
C1 C 0.3237(17) 0.5942(16) 0.1680(15) 0.075(4) Uani 1 1 d .
C2 C 0.2625(17) 0.5461(16) 0.2398(16) 0.072(4) Uani 1 1 d .
C3 C 0.1514(18) 0.4275(16) 0.1577(16) 0.073(4) Uani 1 1 d .
C4 C 0.1457(18) 0.4010(16) 0.0321(17) 0.078(5) Uani 1 1 d .
C5 C 0.0425(19) 0.2950(17) -0.0731(16) 0.083(5) Uani 1 1 d .
H5 H 0.0421 0.2843 -0.1569 0.099 Uiso 1 1 calc R
C6 C -0.0532(19) 0.2104(17) -0.0595(15) 0.076(4) Uani 1 1 d .
H6 H -0.1261 0.1388 -0.1321 0.091 Uiso 1 1 calc R
C7 C -0.0466(18) 0.2273(16) 0.0666(17) 0.077(4) Uani 1 1 d .
C8 C 0.0528(18) 0.3325(15) 0.1720(16) 0.072(4) Uani 1 1 d .
H8 H 0.0546 0.3409 0.2555 0.087 Uiso 1 1 calc R
C9 C 0.4295(18) 0.7209(16) 0.1937(16) 0.078(4) Uani 1 1 d .
C10 C 0.5273(19) 0.7295(17) 0.1233(15) 0.078(4) Uani 1 1 d .
H10 H 0.5191 0.6556 0.0490 0.093 Uiso 1 1 calc R
C11 C 0.6314(19) 0.8369(14) 0.1562(16) 0.069(4) Uani 1 1 d .
H11 H 0.7076 0.8377 0.1130 0.083 Uiso 1 1 calc R
C12 C 0.631(2) 0.9484(19) 0.2527(18) 0.095(6) Uani 1 1 d .
H12 H 0.6958 1.0291 0.2682 0.113 Uiso 1 1 calc R
C13 C 0.536(2) 0.9444(18) 0.3285(17) 0.090(5) Uani 1 1 d .
H13 H 0.5405 1.0200 0.4000 0.108 Uiso 1 1 calc R
C14 C 0.4368(18) 0.8294(16) 0.2968(16) 0.073(4) Uani 1 1 d .
H14 H 0.3710 0.8237 0.3472 0.087 Uiso 1 1 calc R
C15 C 0.4848(18) 0.6292(15) 0.4490(15) 0.071(4) Uani 1 1 d .
C16 C 0.3203(17) 0.6008(13) 0.3821(14) 0.064(4) Uani 1 1 d .
C17 C 0.2217(18) 0.6255(14) 0.4563(15) 0.066(4) Uani 1 1 d .
C18 C 0.2826(17) 0.6839(15) 0.5860(15) 0.071(4) Uani 1 1 d .
H18 H 0.2105 0.7103 0.6318 0.085 Uiso 1 1 calc R
C19 C 0.4416(19) 0.7075(16) 0.6555(16) 0.078(5) Uani 1 1 d .
C20 C 0.524(2) 0.7619(18) 0.7938(16) 0.094(6) Uani 1 1 d .
H20A H 0.4475 0.7884 0.8388 0.141 Uiso 1 1 calc R
H20B H 0.6097 0.8380 0.8175 0.141 Uiso 1 1 calc R
H20C H 0.5716 0.6959 0.8184 0.141 Uiso 1 1 calc R
C21 C 0.911(3) 0.842(2) 0.522(2) 0.118(7) Uani 1 1 d .
H21A H 0.8438 0.8251 0.4333 0.142 Uiso 1 1 calc R
H21B H 1.0234 0.8790 0.5328 0.142 Uiso 1 1 calc R
C22 C 0.853(3) 0.943(2) 0.618(2) 0.133(8) Uani 1 1 d .
H22A H 0.7372 0.9334 0.5814 0.199 Uiso 1 1 calc R
H22B H 0.9092 1.0315 0.6359 0.199 Uiso 1 1 calc R
H22C H 0.8771 0.9300 0.6986 0.199 Uiso 1 1 calc R

loop_
_atom_site_aniso_label
_atom_site_aniso_U_11
_atom_site_aniso_U_22
_atom_site_aniso_U_33
_atom_site_aniso_U_23
_atom_site_aniso_U_13
_atom_site_aniso_U_12
Cl1 0.116(4) 0.130(4) 0.106(4) 0.019(3) 0.056(3) -0.039(3)
N1 0.065(7) 0.087(9) 0.075(10) 0.004(7) 0.036(7) 0.000(7)
O1 0.052(5) 0.098(8) 0.067(7) 0.002(5) 0.027(5) 0.008(5)
O2 0.057(6) 0.108(8) 0.071(7) 0.008(6) 0.038(6) 0.014(6)
O3 0.061(6) 0.093(7) 0.086(7) 0.033(6) 0.032(5) 0.019(5)
O4 0.062(6) 0.123(10) 0.086(8) 0.001(7) 0.039(6) -0.012(7)
O5 0.094(8) 0.152(11) 0.068(8) 0.014(7) 0.043(6) -0.005(8)
C1 0.056(9) 0.086(12) 0.074(11) 0.013(9) 0.037(8) 0.004(8)
C2 0.052(8) 0.080(11) 0.071(11) 0.011(8) 0.029(8) 0.008(8)
C3 0.058(9) 0.079(11) 0.070(11) 0.006(8) 0.037(8) 0.010(9)
C4 0.058(9) 0.080(11) 0.075(12) 0.003(9) 0.033(8) 0.002(8)
C5 0.063(9) 0.087(12) 0.073(12) -0.001(9) 0.030(9) 0.012(9)
C6 0.066(10) 0.091(12) 0.061(11) 0.022(8) 0.023(8) 0.008(9)
C7 0.063(9) 0.081(10) 0.079(11) 0.023(8) 0.026(8) 0.011(8)
C8 0.061(9) 0.081(11) 0.070(10) 0.017(8) 0.034(8) 0.012(8)
C9 0.067(9) 0.081(11) 0.073(11) 0.015(9) 0.033(8) 0.000(9)
C10 0.073(10) 0.083(12) 0.069(10) 0.023(8) 0.031(8) -0.008(9)
C11 0.072(10) 0.050(9) 0.099(11) 0.048(8) 0.022(8) 0.017(8)
C12 0.080(11) 0.095(14) 0.089(13) 0.022(10) 0.033(10) -0.021(10)
C13 0.080(11) 0.087(13) 0.087(13) 0.014(9) 0.036(10) -0.002(10)
C14 0.066(9) 0.074(11) 0.078(11) 0.028(8) 0.028(8) 0.007(8)
C15 0.056(9) 0.081(10) 0.068(10) 0.016(8) 0.028(9) 0.011(8)
C16 0.055(9) 0.069(9) 0.071(10) 0.024(7) 0.028(8) 0.018(7)
C17 0.055(9) 0.078(10) 0.066(9) 0.026(7) 0.024(7) 0.013(8)
C18 0.057(9) 0.083(10) 0.064(10) 0.017(8) 0.026(7) 0.012(8)
C19 0.061(9) 0.095(12) 0.066(11) 0.010(8) 0.034(8) 0.006(8)
C20 0.077(11) 0.116(14) 0.071(12) 0.013(9) 0.039(9) -0.001(10)
C21 0.097(14) 0.128(18) 0.114(17) 0.040(14) 0.038(12) -0.015(13)
C22 0.108(16) 0.16(2) 0.107(17) 0.031(14) 0.042(13) 0.011(15)

loop_
_atom_type_symbol
_atom_type_description
_atom_type_scat_dispersion_real
_atom_type_scat_dispersion_imag
_atom_type_scat_source
C C 0.0033 0.0016 'International Tables Vol C Tables 4.2.6.8 and 6.1.1.4'
H H 0.0000 0.0000 'International Tables Vol C Tables 4.2.6.8 and 6.1.1.4'
N N 0.0061 0.0033 'International Tables Vol C Tables 4.2.6.8 and 6.1.1.4'
O O 0.0106 0.0060 'International Tables Vol C Tables 4.2.6.8 and 6.1.1.4'
Cl Cl 0.1484 0.1585 'International Tables Vol C Tables 4.2.6.8 and 6.1.1.4'

loop_
_geom_angle_atom_site_label_1
_geom_angle_atom_site_label_2
_geom_angle_atom_site_label_3
_geom_angle
C1 N1 C4 105.7(13)
C1 N1 H1 127.2
C4 N1 H1 127.2
C19 O1 C15 122.7(12)
C17 O3 H3 109.5
C21 O4 H4 109.5
H5C O5 H5D 108.0
C2 C1 N1 109.5(14)
C2 C1 C9 134.8(15)
N1 C1 C9 114.6(14)
C1 C2 C3 108.4(15)
C1 C2 C16 124.8(14)
C3 C2 C16 126.3(17)
C4 C3 C8 114.6(15)
C4 C3 C2 109.1(16)
C8 C3 C2 136.3(17)
C5 C4 C3 123.8(17)
C5 C4 N1 128.9(18)
C3 C4 N1 106.6(14)
C6 C5 C4 121.1(19)
C6 C5 H5 119.4
C4 C5 H5 119.4
C5 C6 C7 118.1(16)
C5 C6 H6 121.0
C7 C6 H6 121.0
C8 C7 C6 121.8(16)
C8 C7 Cl1 120.2(14)
C6 C7 Cl1 117.9(13)
C7 C8 C3 120.5(16)
C7 C8 H8 119.8
C3 C8 H8 119.8
C14 C9 C10 118.9(15)
C14 C9 C1 118.5(15)
C10 C9 C1 122.4(15)
C11 C10 C9 121.4(16)
C11 C10 H10 119.3
C9 C10 H10 119.3
C10 C11 C12 119.9(17)
C10 C11 H11 120.0
C12 C11 H11 120.0
C11 C12 C13 120.4(17)
C11 C12 H12 119.8
C13 C12 H12 119.8
C14 C13 C12 117.6(16)
C14 C13 H13 121.2
C12 C13 H13 121.2
C13 C14 C9 121.2(16)
C13 C14 H14 119.4
C9 C14 H14 119.4
O2 C15 C16 127.4(15)
O2 C15 O1 112.1(13)
C16 C15 O1 120.0(14)
C17 C16 C15 116.1(14)
C17 C16 C2 124.3(13)
C15 C16 C2 119.6(14)
C18 C17 O3 120.3(14)
C18 C17 C16 121.4(14)
O3 C17 C16 117.7(14)
C17 C18 C19 124.1(15)
C17 C18 H18 117.9
C19 C18 H18 117.9
O1 C19 C18 115.1(15)
O1 C19 C20 113.9(13)
C18 C19 C20 130.9(15)
C19 C20 H20A 109.5
C19 C20 H20B 109.5
H20A C20 H20B 109.5
C19 C20 H20C 109.5
H20A C20 H20C 109.5
H20B C20 H20C 109.5
O4 C21 C22 113.5(19)
O4 C21 H21A 108.9
C22 C21 H21A 108.9
O4 C21 H21B 108.9
C22 C21 H21B 108.9
H21A C21 H21B 107.7
C21 C22 H22A 109.5
C21 C22 H22B 109.5
H22A C22 H22B 109.5
C21 C22 H22C 109.5
H22A C22 H22C 109.5
H22B C22 H22C 109.5

loop_
_geom_bond_atom_site_label_1
_geom_bond_atom_site_label_2
_geom_bond_distance
Cl1 C7 1.730(17)
N1 C1 1.396(17)
N1 C4 1.410(19)
N1 H1 0.8600
O1 C19 1.330(17)
O1 C15 1.379(17)
O2 C15 1.226(16)
O3 C17 1.323(16)
O3 H3 0.8200
O4 C21 1.43(2)
O4 H4 0.8200
O5 H5C 0.8500
O5 H5D 0.8501
C1 C2 1.32(2)
C1 C9 1.47(2)
C2 C3 1.38(2)
C2 C16 1.45(2)
C3 C4 1.36(2)
C3 C8 1.36(2)
C4 C5 1.35(2)
C5 C6 1.26(2)
C5 H5 0.9300
C6 C7 1.38(2)
C6 H6 0.9300
C7 C8 1.34(2)
C8 H8 0.9300
C9 C14 1.337(19)
C9 C10 1.34(2)
C10 C11 1.275(18)
C10 H10 0.9300
C11 C12 1.34(2)
C11 H11 0.9300
C12 C13 1.36(2)
C12 H12 0.9300
C13 C14 1.32(2)
C13 H13 0.9300
C14 H14 0.9300
C15 C16 1.367(19)
C16 C17 1.349(19)
C17 C18 1.323(19)
C18 C19 1.34(2)
C18 H18 0.9300
C19 C20 1.43(2)
C20 H20A 0.9600
C20 H20B 0.9600
C20 H20C 0.9600
C21 C22 1.51(3)
C21 H21A 0.9700
C21 H21B 0.9700
C22 H22A 0.9600
C22 H22B 0.9600
C22 H22C 0.9600

loop_
_geom_torsion_atom_site_label_1
_geom_torsion_atom_site_label_2
_geom_torsion_atom_site_label_3
_geom_torsion_atom_site_label_4
_geom_torsion
C4 N1 C1 C2 -8.2(17)
C4 N1 C1 C9 -177.8(12)
N1 C1 C2 C3 4.7(18)
C9 C1 C2 C3 171.3(16)
N1 C1 C2 C16 177.0(13)
C9 C1 C2 C16 -16(3)
C1 C2 C3 C4 0.8(19)
C16 C2 C3 C4 -171.4(15)
C1 C2 C3 C8 178.8(17)
C16 C2 C3 C8 7(3)
C8 C3 C4 C5 5(2)
C2 C3 C4 C5 -176.6(16)
C8 C3 C4 N1 175.6(12)
C2 C3 C4 N1 -5.9(17)
C1 N1 C4 C5 178.5(15)
C1 N1 C4 C3 8.5(15)
C3 C4 C5 C6 -2(3)
N1 C4 C5 C6 -170.8(15)
C4 C5 C6 C7 -2(2)
C5 C6 C7 C8 3(2)
C5 C6 C7 Cl1 -175.3(13)
C6 C7 C8 C3 0(2)
Cl1 C7 C8 C3 178.1(11)
C4 C3 C8 C7 -4(2)
C2 C3 C8 C7 178.4(17)
C2 C1 C9 C14 -23(3)
N1 C1 C9 C14 143.5(14)
C2 C1 C9 C10 152.5(19)
N1 C1 C9 C10 -41(2)
C14 C9 C10 C11 3(3)
C1 C9 C10 C11 -172.0(13)
C9 C10 C11 C12 -8(2)
C10 C11 C12 C13 9(3)
C11 C12 C13 C14 -5(3)
C12 C13 C14 C9 0(2)
C10 C9 C14 C13 1(2)
C1 C9 C14 C13 176.6(14)
C19 O1 C15 O2 -174.5(14)
C19 O1 C15 C16 -1(2)
O2 C15 C16 C17 171.7(15)
O1 C15 C16 C17 0(2)
O2 C15 C16 C2 -8(3)
O1 C15 C16 C2 -179.8(13)
C1 C2 C16 C17 132.1(17)
C3 C2 C16 C17 -57(2)
C1 C2 C16 C15 -49(2)
C3 C2 C16 C15 122.4(16)
C15 C16 C17 C18 5(2)
C2 C16 C17 C18 -175.4(15)
C15 C16 C17 O3 176.5(12)
C2 C16 C17 O3 -4(2)
O3 C17 C18 C19 180.0(15)
C16 C17 C18 C19 -9(3)
C15 O1 C19 C18 -2(2)
C15 O1 C19 C20 -179.3(14)
C17 C18 C19 O1 7(3)
C17 C18 C19 C20 -176.1(17)
